data_7703419
loop_
_publ_author_name
'Chakraborty, Biswarup'
'Ghosh, Ivy'
'Jana, Rahul Dev'
'Paine, Tapan Kanti'

_publ_section_title
;
 Oxidative C-N bond cleavage of (2-pyridylmethyl)amine-based tetradentate
 supporting ligands in ternary cobalt(ii)-carboxylate complexes.
;
_journal_issue 11
_journal_name_full 'Dalton transactions (Cambridge, England : 2003)'
_journal_page_first 3463
_journal_page_last 3472
_journal_paper_doi 10.1039/c9dt04438h
_journal_volume 49
_journal_year 2020
_chemical_formula_moiety 'C25 H22 Co N4 O4, Cl O4, C2 H3 N'
_chemical_formula_sum 'C27 H25 Cl Co N5 O8'
_chemical_formula_weight 641.90
_space_group_IT_number 2
_space_group_name_Hall '-P 1'
_space_group_name_H-M_alt 'P -1'
_symmetry_cell_setting triclinic
_symmetry_space_group_name_H-M 'P -1'
_atom_sites_solution_hydrogens geom
_atom_sites_solution_primary direct
_atom_sites_solution_secondary difmap
_audit_creation_method SHELXL-97
_audit_update_record
;
2019-11-06 deposited with the CCDC.	2020-01-31 downloaded from the CCDC.
;
_cell_angle_alpha 93.131(11)
_cell_angle_beta 103.969(11)
_cell_angle_gamma 90.799(12)
_cell_formula_units_Z 2
_cell_length_a 7.756(4)
_cell_length_b 13.155(7)
_cell_length_c 14.905(8)
_cell_measurement_reflns_used 3737
_cell_measurement_temperature 150(2)
_cell_measurement_theta_max 24.25
_cell_measurement_theta_min 2.71
_cell_volume 1473.0(13)
_computing_cell_refinement 'Bruker SMART'
_computing_data_collection 'Bruker SMART'
_computing_data_reduction 'Bruker SAINT'
_computing_molecular_graphics 'Bruker SHELXTL'
_computing_publication_material 'ortep 3v2'
_computing_structure_refinement 'SHELXL-97 (Sheldrick, 2008)'
_computing_structure_solution 'SHELXS-97 (Sheldrick, 2008)'
_diffrn_ambient_temperature 150(2)
_diffrn_measured_fraction_theta_full 0.995
_diffrn_measured_fraction_theta_max 0.995
_diffrn_measurement_device_type 'CCD area detector'
_diffrn_measurement_method 'phi and omega scans'
_diffrn_radiation_monochromator graphite
_diffrn_radiation_source 'fine-focus sealed tube'
_diffrn_radiation_type MoK\a
_diffrn_radiation_wavelength 0.71073
_diffrn_reflns_av_R_equivalents 0.0501
_diffrn_reflns_av_sigmaI/netI 0.0680
_diffrn_reflns_limit_h_max 8
_diffrn_reflns_limit_h_min -8
_diffrn_reflns_limit_k_max 14
_diffrn_reflns_limit_k_min -14
_diffrn_reflns_limit_l_max 16
_diffrn_reflns_limit_l_min -16
_diffrn_reflns_number 10277
_diffrn_reflns_theta_full 23.50
_diffrn_reflns_theta_max 23.50
_diffrn_reflns_theta_min 1.41
_exptl_absorpt_coefficient_mu 0.729
_exptl_absorpt_correction_T_max 0.9644
_exptl_absorpt_correction_T_min 0.9507
_exptl_absorpt_correction_type multi-scan
_exptl_absorpt_process_details Sadabs
_exptl_crystal_colour red
_exptl_crystal_density_diffrn 1.447
_exptl_crystal_density_method 'not measured'
_exptl_crystal_description needle
_exptl_crystal_F_000 660
_exptl_crystal_size_max 0.07
_exptl_crystal_size_mid 0.05
_exptl_crystal_size_min 0.05
_platon_squeeze_details
;
The unit cell contain one methanol molecule which has been treated as a diffuse contribution to the overall scattering without specific atoms positions by SQuEEZE/PLATON.
;
_refine_diff_density_max 1.069
_refine_diff_density_min -0.774
_refine_diff_density_rms 0.090
_refine_ls_extinction_method none
_refine_ls_goodness_of_fit_ref 1.068
_refine_ls_hydrogen_treatment mixed
_refine_ls_matrix_type full
_refine_ls_number_parameters 382
_refine_ls_number_reflns 4328
_refine_ls_number_restraints 0
_refine_ls_restrained_S_all 1.068
_refine_ls_R_factor_all 0.0803
_refine_ls_R_factor_gt 0.0603
_refine_ls_shift/su_max 0.000
_refine_ls_shift/su_mean 0.000
_refine_ls_structure_factor_coef Fsqd
_refine_ls_weighting_details 'calc w=1/[\s^2^(Fo^2^)+(0.1000P)^2^+0.6195P] where P=(Fo^2^+2Fc^2^)/3'
_refine_ls_weighting_scheme calc
_refine_ls_wR_factor_gt 0.1601
_refine_ls_wR_factor_ref 0.1724
_reflns_number_gt 3245
_reflns_number_total 4328
_reflns_threshold_expression >2sigma(I)
_cod_data_source_file c9dt04438h2.cif
_cod_data_source_block bc95ba_0m_sqr
_cod_depositor_comments
;
The following automatic conversions were performed:

data item '_exptl_absorpt_correction_type' value 'Multi-Scan' was
changed to 'multi-scan' in accordance with the
/home/data/users/saulius/crontab/automatic-downloads/rss-feeds/RSC/lib/dictionaries/cif_core.dic
dictionary named 'cif_core.dic' version 2.4.2 last updated on
2011-04-26.

data item '_symmetry_cell_setting' value 'Triclinic' was changed to
'triclinic' in accordance with the
/home/data/users/saulius/crontab/automatic-downloads/rss-feeds/RSC/lib/dictionaries/cif_core.dic
dictionary named 'cif_core.dic' version 2.4.2 last updated on
2011-04-26.

Automatic conversion script
Id: cif_fix_values 7556 2019-12-06 15:28:31Z antanas 

 Adding full bibliography for 7703417--7703421.cif.
;
_cod_original_sg_symbol_H-M P-1
_cod_database_code 7703419

loop_
_symmetry_equiv_pos_as_xyz
'x, y, z'
'-x, -y, -z'

loop_
_atom_site_label
_atom_site_type_symbol
_atom_site_fract_x
_atom_site_fract_y
_atom_site_fract_z
_atom_site_U_iso_or_equiv
_atom_site_adp_type
_atom_site_occupancy
_atom_site_symmetry_multiplicity
_atom_site_calc_flag
_atom_site_refinement_flags
Co1 Co 0.61522(7) 0.63353(4) 0.77219(4) 0.0288(2) Uani 1 1 d .
N1 N 0.6393(5) 0.6226(3) 0.6455(3) 0.0339(9) Uani 1 1 d .
N2 N 0.7736(5) 0.5217(3) 0.7873(3) 0.0314(9) Uani 1 1 d .
H2A H 0.869(7) 0.544(4) 0.800(3) 0.037(15) Uiso 1 1 d .
N3 N 0.6277(5) 0.6241(3) 0.9023(3) 0.0304(9) Uani 1 1 d .
N4 N 0.4299(5) 0.7325(3) 0.7480(3) 0.0304(9) Uani 1 1 d .
N7 N 1.1564(18) 0.7325(8) 0.4692(8) 0.180(5) Uani 1 1 d .
O1 O 0.7900(4) 0.7411(2) 0.8016(2) 0.0321(7) Uani 1 1 d .
O2 O 1.0179(4) 0.6618(2) 0.8887(3) 0.0485(10) Uani 1 1 d .
O3 O 0.4228(4) 0.5370(2) 0.7430(2) 0.0318(7) Uani 1 1 d .
O4 O 0.1273(4) 0.5243(3) 0.7060(3) 0.0485(9) Uani 1 1 d .
O5 O 0.4856(11) 0.1222(5) 0.8022(5) 0.140(3) Uani 1 1 d .
O8C O 0.558(2) 0.1300(14) 0.6664(12) 0.091(5) Uiso 0.33 1 d P
O6 O 0.4610(9) 0.2654(5) 0.7296(4) 0.122(2) Uiso 1 1 d .
O7 O 0.7383(7) 0.2221(4) 0.8086(4) 0.1068(19) Uani 1 1 d .
O8A O 0.626(3) 0.1825(17) 0.6597(15) 0.124(7) Uiso 0.33 1 d P
O8B O 0.655(2) 0.0715(12) 0.7292(11) 0.087(4) Uiso 0.33 1 d P
C1 C 0.6017(6) 0.6941(4) 0.5829(3) 0.0408(12) Uani 1 1 d .
H1 H 0.5513 0.7543 0.5983 0.049 Uiso 1 1 calc R
C2 C 0.6362(8) 0.6803(4) 0.4967(4) 0.0512(14) Uani 1 1 d .
H2 H 0.6080 0.7304 0.4543 0.061 Uiso 1 1 calc R
C3 C 0.7125(8) 0.5920(5) 0.4739(4) 0.0538(15) Uani 1 1 d .
H3 H 0.7385 0.5820 0.4164 0.065 Uiso 1 1 calc R
C4 C 0.7498(6) 0.5182(4) 0.5380(4) 0.0449(13) Uani 1 1 d .
H4 H 0.7993 0.4574 0.5234 0.054 Uiso 1 1 calc R
C5 C 0.7136(6) 0.5349(3) 0.6234(3) 0.0360(11) Uani 1 1 d .
C6 C 0.7470(6) 0.4607(3) 0.6981(3) 0.0368(12) Uani 1 1 d .
H6A H 0.6462 0.4137 0.6900 0.044 Uiso 1 1 calc R
H6B H 0.8518 0.4220 0.6965 0.044 Uiso 1 1 calc R
C7 C 0.7480(6) 0.4647(3) 0.8662(3) 0.0369(12) Uani 1 1 d .
H7A H 0.8552 0.4291 0.8928 0.044 Uiso 1 1 calc R
H7B H 0.6513 0.4148 0.8452 0.044 Uiso 1 1 calc R
C8 C 0.7059(6) 0.5385(3) 0.9372(4) 0.0354(11) Uani 1 1 d .
C9 C 0.7396(6) 0.5249(4) 1.0312(4) 0.0432(13) Uani 1 1 d .
H9 H 0.7922 0.4657 1.0546 0.052 Uiso 1 1 calc R
C10 C 0.6956(7) 0.5984(4) 1.0899(4) 0.0459(13) Uani 1 1 d .
H10 H 0.7180 0.5897 1.1532 0.055 Uiso 1 1 calc R
C11 C 0.6166(7) 0.6863(4) 1.0531(4) 0.0453(13) Uani 1 1 d .
H11 H 0.5852 0.7374 1.0914 0.054 Uiso 1 1 calc R
C12 C 0.5859(6) 0.6964(3) 0.9596(3) 0.0345(11) Uani 1 1 d .
H12 H 0.5342 0.7554 0.9352 0.041 Uiso 1 1 calc R
C13 C 0.2654(6) 0.5744(4) 0.7214(3) 0.0334(11) Uani 1 1 d .
C14 C 0.2668(6) 0.6880(3) 0.7165(3) 0.0316(10) Uani 1 1 d .
C15 C 0.1190(6) 0.7427(4) 0.6812(4) 0.0422(12) Uani 1 1 d .
H15 H 0.0089 0.7100 0.6581 0.051 Uiso 1 1 calc R
C16 C 0.1363(7) 0.8468(4) 0.6806(4) 0.0488(14) Uani 1 1 d .
H16 H 0.0384 0.8853 0.6559 0.059 Uiso 1 1 calc R
C17 C 0.2992(7) 0.8930(4) 0.7169(4) 0.0472(13) Uani 1 1 d .
H17 H 0.3118 0.9636 0.7200 0.057 Uiso 1 1 calc R
C18 C 0.4441(7) 0.8345(4) 0.7489(4) 0.0395(12) Uani 1 1 d .
H18 H 0.5551 0.8663 0.7717 0.047 Uiso 1 1 calc R
C19 C 0.9448(6) 0.7400(3) 0.8593(3) 0.0317(11) Uani 1 1 d .
C20 C 1.0331(6) 0.8416(3) 0.8890(3) 0.0335(11) Uani 1 1 d .
C21 C 0.9630(7) 0.9309(4) 0.8506(4) 0.0446(13) Uani 1 1 d .
H21 H 0.8575 0.9284 0.8047 0.054 Uiso 1 1 calc R
C22 C 1.0511(8) 1.0235(4) 0.8812(4) 0.0518(14) Uani 1 1 d .
H22 H 1.0039 1.0834 0.8566 0.062 Uiso 1 1 calc R
C23 C 1.2066(8) 1.0265(4) 0.9471(4) 0.0550(15) Uani 1 1 d .
H23 H 1.2674 1.0885 0.9651 0.066 Uiso 1 1 calc R
C24 C 1.2757(7) 0.9408(4) 0.9876(4) 0.0558(15) Uani 1 1 d .
H24 H 1.3801 0.9446 1.0342 0.067 Uiso 1 1 calc R
C25 C 1.1885(6) 0.8482(4) 0.9583(4) 0.0407(12) Uani 1 1 d .
H25 H 1.2350 0.7894 0.9856 0.049 Uiso 1 1 calc R
C26 C 0.9604(14) 0.8460(12) 0.3566(11) 0.218(9) Uani 1 1 d .
H26A H 0.9234 0.9000 0.3931 0.327 Uiso 1 1 calc R
H26B H 0.8577 0.8089 0.3199 0.327 Uiso 1 1 calc R
H26C H 1.0265 0.8742 0.3167 0.327 Uiso 1 1 calc R
C27 C 1.0651(16) 0.7817(8) 0.4139(9) 0.119(3) Uani 1 1 d .
Cl2 Cl 0.5814(2) 0.17728(13) 0.75033(11) 0.0718(5) Uani 1 1 d .

loop_
_atom_site_aniso_label
_atom_site_aniso_U_11
_atom_site_aniso_U_22
_atom_site_aniso_U_33
_atom_site_aniso_U_23
_atom_site_aniso_U_13
_atom_site_aniso_U_12
Co1 0.0215(4) 0.0205(4) 0.0427(4) 0.0000(3) 0.0049(3) 0.0009(2)
N1 0.0202(19) 0.031(2) 0.047(2) -0.0055(19) 0.0047(17) -0.0045(16)
N2 0.019(2) 0.020(2) 0.054(3) 0.0017(18) 0.0057(18) 0.0000(17)
N3 0.0217(19) 0.023(2) 0.044(2) 0.0055(17) 0.0028(16) -0.0030(15)
N4 0.029(2) 0.025(2) 0.039(2) 0.0006(17) 0.0109(17) 0.0034(16)
N7 0.255(13) 0.150(9) 0.163(10) 0.060(7) 0.088(9) 0.108(9)
O1 0.0257(17) 0.0212(16) 0.0467(19) 0.0029(14) 0.0035(15) -0.0002(13)
O2 0.0331(19) 0.0225(18) 0.078(3) -0.0006(17) -0.0093(18) 0.0043(15)
O3 0.0162(16) 0.0262(17) 0.050(2) -0.0002(14) 0.0017(14) 0.0015(13)
O4 0.0250(19) 0.040(2) 0.076(3) -0.0003(18) 0.0065(17) -0.0049(16)
O5 0.190(7) 0.094(4) 0.137(6) 0.029(4) 0.039(5) -0.049(5)
O7 0.087(4) 0.065(3) 0.139(5) -0.005(3) -0.027(3) 0.001(3)
C1 0.036(3) 0.037(3) 0.046(3) 0.001(2) 0.004(2) 0.003(2)
C2 0.058(4) 0.053(4) 0.042(3) 0.001(3) 0.012(3) -0.003(3)
C3 0.053(3) 0.062(4) 0.050(3) -0.016(3) 0.023(3) -0.011(3)
C4 0.034(3) 0.039(3) 0.061(4) -0.013(3) 0.015(3) -0.003(2)
C5 0.024(2) 0.030(3) 0.053(3) -0.011(2) 0.011(2) -0.007(2)
C6 0.023(2) 0.027(2) 0.060(3) -0.009(2) 0.012(2) -0.0011(19)
C7 0.029(3) 0.020(2) 0.060(3) 0.007(2) 0.005(2) 0.0028(19)
C8 0.024(2) 0.023(2) 0.056(3) 0.007(2) 0.004(2) -0.0041(19)
C9 0.035(3) 0.037(3) 0.054(3) 0.013(3) 0.000(2) -0.003(2)
C10 0.040(3) 0.048(3) 0.048(3) 0.012(3) 0.006(2) -0.007(3)
C11 0.046(3) 0.040(3) 0.049(3) -0.001(2) 0.010(2) -0.002(2)
C12 0.036(3) 0.025(2) 0.044(3) 0.002(2) 0.012(2) 0.003(2)
C13 0.028(3) 0.037(3) 0.035(3) 0.000(2) 0.008(2) -0.004(2)
C14 0.027(2) 0.034(3) 0.035(3) 0.002(2) 0.010(2) 0.001(2)
C15 0.023(3) 0.042(3) 0.060(3) 0.004(2) 0.006(2) 0.007(2)
C16 0.037(3) 0.046(3) 0.065(4) 0.011(3) 0.014(3) 0.017(3)
C17 0.048(3) 0.032(3) 0.067(4) 0.005(3) 0.023(3) 0.008(3)
C18 0.034(3) 0.029(3) 0.055(3) 0.006(2) 0.009(2) 0.001(2)
C19 0.025(3) 0.031(3) 0.038(3) -0.002(2) 0.004(2) 0.004(2)
C20 0.028(3) 0.027(3) 0.048(3) -0.002(2) 0.014(2) -0.001(2)
C21 0.044(3) 0.030(3) 0.060(3) -0.003(2) 0.013(3) -0.002(2)
C22 0.055(4) 0.022(3) 0.081(4) 0.002(3) 0.021(3) 0.000(2)
C23 0.059(4) 0.031(3) 0.073(4) -0.010(3) 0.016(3) -0.018(3)
C24 0.044(3) 0.052(4) 0.066(4) -0.014(3) 0.008(3) -0.015(3)
C25 0.030(3) 0.033(3) 0.055(3) -0.001(2) 0.004(2) -0.002(2)
C26 0.075(7) 0.264(16) 0.319(19) 0.218(15) 0.011(9) 0.043(9)
C27 0.142(9) 0.085(7) 0.153(10) -0.002(7) 0.080(8) 0.010(6)
Cl2 0.0876(12) 0.0623(10) 0.0620(10) -0.0084(8) 0.0146(9) -0.0088(9)

loop_
_atom_type_symbol
_atom_type_description
_atom_type_scat_dispersion_real
_atom_type_scat_dispersion_imag
_atom_type_scat_source
C C 0.0033 0.0016 'International Tables Vol C Tables 4.2.6.8 and 6.1.1.4'
H H 0.0000 0.0000 'International Tables Vol C Tables 4.2.6.8 and 6.1.1.4'
N N 0.0061 0.0033 'International Tables Vol C Tables 4.2.6.8 and 6.1.1.4'
O O 0.0106 0.0060 'International Tables Vol C Tables 4.2.6.8 and 6.1.1.4'
Cl Cl 0.1484 0.1585 'International Tables Vol C Tables 4.2.6.8 and 6.1.1.4'
Co Co 0.3494 0.9721 'International Tables Vol C Tables 4.2.6.8 and 6.1.1.4'

loop_
_geom_angle_atom_site_label_1
_geom_angle_atom_site_label_2
_geom_angle_atom_site_label_3
_geom_angle
O3 Co1 O1 173.90(12)
O3 Co1 N2 88.15(15)
O1 Co1 N2 97.88(16)
O3 Co1 N3 89.88(14)
O1 Co1 N3 89.75(14)
N2 Co1 N3 85.07(16)
O3 Co1 N4 84.12(14)
O1 Co1 N4 89.89(14)
N2 Co1 N4 171.95(16)
N3 Co1 N4 97.11(15)
O3 Co1 N1 91.08(14)
O1 Co1 N1 90.50(14)
N2 Co1 N1 83.48(17)
N3 Co1 N1 168.47(16)
N4 Co1 N1 94.42(16)
C1 N1 C5 119.2(4)
C1 N1 Co1 126.9(3)
C5 N1 Co1 113.7(3)
C7 N2 C6 115.2(4)
C7 N2 Co1 108.4(3)
C6 N2 Co1 109.4(3)
C12 N3 C8 119.5(4)
C12 N3 Co1 126.7(3)
C8 N3 Co1 113.3(3)
C18 N4 C14 118.1(4)
C18 N4 Co1 129.3(3)
C14 N4 Co1 112.2(3)
C19 O1 Co1 126.9(3)
C13 O3 Co1 115.8(3)
O8A O8C Cl2 80(2)
O8A O8C O8B 108(2)
Cl2 O8C O8B 71.1(11)
O8C O8A Cl2 63.2(18)
O8C O8B Cl2 54.4(10)
N1 C1 C2 121.6(5)
C3 C2 C1 119.5(5)
C2 C3 C4 118.8(5)
C5 C4 C3 119.9(5)
N1 C5 C4 120.9(5)
N1 C5 C6 114.3(4)
C4 C5 C6 124.8(4)
N2 C6 C5 106.6(4)
N2 C7 C8 108.6(4)
N3 C8 C9 120.3(5)
N3 C8 C7 114.3(4)
C9 C8 C7 125.4(4)
C10 C9 C8 120.2(5)
C9 C10 C11 118.7(5)
C12 C11 C10 118.9(5)
N3 C12 C11 122.2(5)
O4 C13 O3 124.7(4)
O4 C13 C14 121.7(4)
O3 C13 C14 113.6(4)
N4 C14 C15 122.3(4)
N4 C14 C13 113.6(4)
C15 C14 C13 124.1(4)
C14 C15 C16 118.9(5)
C17 C16 C15 119.2(5)
C16 C17 C18 119.6(5)
N4 C18 C17 121.8(5)
O2 C19 O1 124.1(4)
O2 C19 C20 120.6(4)
O1 C19 C20 115.4(4)
C25 C20 C21 118.6(4)
C25 C20 C19 119.1(4)
C21 C20 C19 122.3(4)
C22 C21 C20 119.7(5)
C23 C22 C21 119.9(5)
C22 C23 C24 121.6(5)
C23 C24 C25 119.0(5)
C24 C25 C20 121.1(5)
N7 C27 C26 174.3(14)
O8C Cl2 O7 129.0(8)
O8C Cl2 O5 108.6(9)
O7 Cl2 O5 110.6(4)
O8C Cl2 O8A 36.3(9)
O7 Cl2 O8A 99.7(9)
O5 Cl2 O8A 144.9(10)
O8C Cl2 O6 101.3(8)
O7 Cl2 O6 103.4(3)
O5 Cl2 O6 98.8(4)
O8A Cl2 O6 90.6(9)
O8C Cl2 O8B 54.5(8)
O7 Cl2 O8B 98.8(6)
O5 Cl2 O8B 84.3(6)
O8A Cl2 O8B 73.8(10)
O6 Cl2 O8B 154.7(6)

loop_
_geom_bond_atom_site_label_1
_geom_bond_atom_site_label_2
_geom_bond_distance
Co1 O3 1.898(3)
Co1 O1 1.904(3)
Co1 N2 1.917(4)
Co1 N3 1.929(4)
Co1 N4 1.935(4)
Co1 N1 1.939(4)
N1 C1 1.347(6)
N1 C5 1.357(6)
N2 C7 1.480(6)
N2 C6 1.483(6)
N3 C12 1.340(6)
N3 C8 1.355(6)
N4 C18 1.344(6)
N4 C14 1.351(6)
N7 C27 1.179(14)
O1 C19 1.298(5)
O2 C19 1.231(5)
O3 C13 1.296(5)
O4 C13 1.217(5)
O5 Cl2 1.414(6)
O8C O8A 0.89(2)
O8C Cl2 1.337(17)
O8C O8B 1.34(2)
O6 Cl2 1.497(7)
O7 Cl2 1.413(5)
O8A Cl2 1.48(2)
O8B Cl2 1.555(16)
C1 C2 1.377(7)
C2 C3 1.375(8)
C3 C4 1.384(8)
C4 C5 1.374(7)
C5 C6 1.499(7)
C7 C8 1.494(7)
C8 C9 1.385(7)
C9 C10 1.370(7)
C10 C11 1.394(7)
C11 C12 1.369(7)
C13 C14 1.501(6)
C14 C15 1.372(7)
C15 C16 1.374(7)
C16 C17 1.368(7)
C17 C18 1.374(7)
C19 C20 1.488(6)
C20 C25 1.383(7)
C20 C21 1.395(7)
C21 C22 1.387(7)
C22 C23 1.357(8)
C23 C24 1.363(8)
C24 C25 1.381(7)
C26 C27 1.366(15)

loop_
_platon_squeeze_void_nr
_platon_squeeze_void_average_x
_platon_squeeze_void_average_y
_platon_squeeze_void_average_z
_platon_squeeze_void_volume
_platon_squeeze_void_count_electrons
_platon_squeeze_void_content
1 0.500 0.000 0.500 82 22 ' '
